data_7124739
loop_
_publ_author_name
'Singh, RahulKumar Rajmani'
'Pawar, Samir Kundlik'
'Huang, Min-Jie'
'Liu, Rai-Shung'

_publ_section_title
;
 Gold-catalyzed [3+2]-annulations of \a-aryl diazonitriles with ynamides
 and allenamides to yield 1-amino-1H-indenes.
;
_journal_issue 76
_journal_name_full 'Chemical communications (Cambridge, England)'
_journal_page_first 11434
_journal_page_last 11437
_journal_paper_doi 10.1039/c6cc04308a
_journal_volume 52
_journal_year 2016
_chemical_formula_sum 'C18 H17 N O4 S'
_chemical_formula_weight 343.38
_space_group_crystal_system triclinic
_space_group_IT_number 2
_space_group_name_Hall '-P 1'
_space_group_name_H-M_alt 'P -1'
_atom_sites_solution_hydrogens geom
_audit_creation_method SHELXL-2014/6
_audit_update_record
;
2016-03-18 deposited with the CCDC.
2016-08-22 downloaded from the CCDC.
;
_cell_angle_alpha 113.781(3)
_cell_angle_beta 98.198(3)
_cell_angle_gamma 93.092(3)
_cell_formula_units_Z 2
_cell_length_a 6.5556(3)
_cell_length_b 11.4813(6)
_cell_length_c 12.6356(7)
_cell_measurement_reflns_used 2863
_cell_measurement_temperature 296(2)
_cell_measurement_theta_max 23.9559
_cell_measurement_theta_min 3.1520
_cell_volume 854.85(8)
_computing_cell_refinement 'SAINT V8.34A (Bruker AXS Inc., 2013)'
_computing_data_collection 'APEX2 (Bruker AXS, 2010)'
_computing_data_reduction 'SAINT V8.34A (Bruker AXS Inc., 2013)'
_computing_molecular_graphics 'SHELXTL (Sheldrick, 2008)'
_computing_publication_material SHELXTL
_computing_structure_refinement 'SHELXL-2014/6 (Sheldrick, 2014)'
_diffrn_ambient_temperature 296(2)
_diffrn_detector_area_resol_mean 8.3333
_diffrn_measured_fraction_theta_full 1.000
_diffrn_measured_fraction_theta_max 0.995
_diffrn_measurement_device_type 'Bruker APEX-II CCD'
_diffrn_measurement_method '\f and \w scans'
_diffrn_radiation_type MoK\a
_diffrn_radiation_wavelength 0.71073
_diffrn_reflns_av_R_equivalents 0.0363
_diffrn_reflns_av_unetI/netI 0.0425
_diffrn_reflns_Laue_measured_fraction_full 1.000
_diffrn_reflns_Laue_measured_fraction_max 0.995
_diffrn_reflns_limit_h_max 6
_diffrn_reflns_limit_h_min -8
_diffrn_reflns_limit_k_max 14
_diffrn_reflns_limit_k_min -14
_diffrn_reflns_limit_l_max 15
_diffrn_reflns_limit_l_min -15
_diffrn_reflns_number 12221
_diffrn_reflns_point_group_measured_fraction_full 1.000
_diffrn_reflns_point_group_measured_fraction_max 0.995
_diffrn_reflns_theta_full 25.242
_diffrn_reflns_theta_max 26.414
_diffrn_reflns_theta_min 1.790
_exptl_absorpt_coefficient_mu 0.210
_exptl_absorpt_correction_T_max 0.9485
_exptl_absorpt_correction_T_min 0.9039
_exptl_absorpt_correction_type multi-scan
_exptl_absorpt_process_details 'SADABS V2014/4 (Bruker AXS Inc.)'
_exptl_crystal_colour Colorless
_exptl_crystal_density_diffrn 1.334
_exptl_crystal_density_meas ?
_exptl_crystal_density_method 'not measured'
_exptl_crystal_description Lump
_exptl_crystal_F_000 360
_exptl_crystal_size_max 0.12
_exptl_crystal_size_mid 0.10
_exptl_crystal_size_min 0.09
_refine_diff_density_max 0.301
_refine_diff_density_min -0.335
_refine_diff_density_rms 0.111
_refine_ls_extinction_method none
_refine_ls_goodness_of_fit_ref 1.126
_refine_ls_hydrogen_treatment constr
_refine_ls_matrix_type full
_refine_ls_number_parameters 219
_refine_ls_number_reflns 3495
_refine_ls_number_restraints 0
_refine_ls_restrained_S_all 1.126
_refine_ls_R_factor_all 0.0685
_refine_ls_R_factor_gt 0.0454
_refine_ls_shift/su_max 0.081
_refine_ls_shift/su_mean 0.002
_refine_ls_structure_factor_coef Fsqd
_refine_ls_weighting_details 'w=1/[\s^2^(Fo^2^)+(0.0916P)^2^] where P=(Fo^2^+2Fc^2^)/3'
_refine_ls_weighting_scheme calc
_refine_ls_wR_factor_gt 0.1305
_refine_ls_wR_factor_ref 0.1637
_reflns_Friedel_coverage 0.000
_reflns_number_gt 2607
_reflns_number_total 3495
_reflns_threshold_expression 'I > 2\s(I)'
_cod_data_source_file c6cc04308a2.cif
_cod_data_source_block 160104_0m_a
_cod_depositor_comments
;
The following automatic conversions were performed:

data item '_exptl_crystal_density_meas' value 'not measured' was
changed to '?' -- the value is perceived as not measured.

Automatic conversion script
Id: cif_fix_values 6909 2019-04-08 15:41:33Z antanas 
;
_cod_database_code 7124739
_shelx_space_group_comment
;
The symmetry employed for this shelxl refinement is uniquely defined
by the following loop, which should always be used as a source of
symmetry information in preference to the above space-group names.
They are only intended as comments.
;
_shelxl_version_number 2014/6

loop_
_space_group_symop_operation_xyz
'x, y, z'
'-x, -y, -z'

loop_
_atom_site_label
_atom_site_type_symbol
_atom_site_fract_x
_atom_site_fract_y
_atom_site_fract_z
_atom_site_U_iso_or_equiv
_atom_site_adp_type
_atom_site_occupancy
_atom_site_site_symmetry_order
_atom_site_calc_flag
_atom_site_refinement_flags_posn
_atom_site_refinement_flags_adp
C1 C 0.2519(3) 0.9682(2) 0.4726(2) 0.0364(5) Uani 1 1 d . .
C2 C 0.2624(3) 0.8288(2) 0.43531(19) 0.0349(5) Uani 1 1 d . .
C3 C 0.3131(3) 0.7819(2) 0.3283(2) 0.0346(5) Uani 1 1 d . .
C4 C 0.3420(3) 0.8888(2) 0.28972(19) 0.0340(5) Uani 1 1 d . .
H4 H 0.4877 0.9017 0.2828 0.041 Uiso 1 1 calc R U
C5 C 0.2850(5) 1.0774(3) 0.1391(3) 0.0662(8) Uani 1 1 d . .
H5A H 0.3424 1.1098 0.0891 0.099 Uiso 1 1 calc R U
H5B H 0.3606 1.1212 0.2181 0.099 Uiso 1 1 calc R U
H5C H 0.1418 1.0912 0.1377 0.099 Uiso 1 1 calc R U
C6 C -0.0139(3) 0.8489(3) 0.1734(2) 0.0630(8) Uani 1 1 d . .
H6A H -0.0451 0.8139 0.2275 0.095 Uiso 1 1 calc R U
H6B H -0.0793 0.7916 0.0950 0.095 Uiso 1 1 calc R U
H6C H -0.0651 0.9306 0.1937 0.095 Uiso 1 1 calc R U
C7 C 0.2376(3) 0.7637(2) 0.5131(2) 0.0401(5) Uani 1 1 d . .
C8 C 0.3898(4) 0.6938(3) 0.5358(2) 0.0512(7) Uani 1 1 d . .
H8 H 0.5080 0.6886 0.5020 0.061 Uiso 1 1 calc R U
C9 C 0.3687(5) 0.6320(3) 0.6076(3) 0.0650(8) Uani 1 1 d . .
H9 H 0.4733 0.5864 0.6230 0.078 Uiso 1 1 calc R U
C10 C 0.1959(5) 0.6373(3) 0.6559(3) 0.0749(9) Uani 1 1 d . .
H10 H 0.1823 0.5955 0.7045 0.090 Uiso 1 1 calc R U
C11 C 0.0418(6) 0.7037(4) 0.6335(3) 0.0887(12) Uani 1 1 d . .
H11 H -0.0777 0.7056 0.6657 0.106 Uiso 1 1 calc R U
C12 C 0.0625(5) 0.7683(3) 0.5631(3) 0.0693(9) Uani 1 1 d . .
H12 H -0.0418 0.8150 0.5495 0.083 Uiso 1 1 calc R U
C13 C 0.3435(3) 0.6500(2) 0.25305(19) 0.0376(5) Uani 1 1 d . .
C14 C 0.1927(4) 0.5489(2) 0.2296(2) 0.0547(7) Uani 1 1 d . .
H14 H 0.0735 0.5643 0.2626 0.066 Uiso 1 1 calc R U
C15 C 0.2203(5) 0.4253(3) 0.1571(3) 0.0711(9) Uani 1 1 d . .
H15 H 0.1179 0.3580 0.1403 0.085 Uiso 1 1 calc R U
C16 C 0.3946(5) 0.4013(3) 0.1104(3) 0.0658(8) Uani 1 1 d . .
H16 H 0.4118 0.3178 0.0620 0.079 Uiso 1 1 calc R U
C17 C 0.5473(5) 0.5007(3) 0.1344(3) 0.0656(8) Uani 1 1 d . .
H17 H 0.6685 0.4841 0.1035 0.079 Uiso 1 1 calc R U
C18 C 0.5193(4) 0.6243(3) 0.2041(2) 0.0532(7) Uani 1 1 d . .
H18 H 0.6206 0.6913 0.2183 0.064 Uiso 1 1 calc R U
N1 N 0.2123(2) 0.86541(18) 0.17981(16) 0.0385(5) Uani 1 1 d . .
O1 O 0.1688(3) 0.8500(2) -0.02175(15) 0.0653(6) Uani 1 1 d . .
O2 O 0.5178(2) 0.89701(19) 0.09795(16) 0.0557(5) Uani 1 1 d . .
O3 O 0.2956(2) 1.00113(14) 0.38491(13) 0.0380(4) Uani 1 1 d . .
O4 O 0.2202(2) 1.04775(15) 0.56377(14) 0.0422(4) Uani 1 1 d . .
S1 S 0.30377(8) 0.91417(6) 0.08924(5) 0.0405(2) Uani 1 1 d . .

loop_
_atom_site_aniso_label
_atom_site_aniso_U_11
_atom_site_aniso_U_22
_atom_site_aniso_U_33
_atom_site_aniso_U_23
_atom_site_aniso_U_13
_atom_site_aniso_U_12
C1 0.0284(10) 0.0420(13) 0.0369(13) 0.0163(11) 0.0006(9) 0.0021(9)
C2 0.0343(10) 0.0370(12) 0.0342(13) 0.0157(10) 0.0060(9) 0.0050(9)
C3 0.0319(10) 0.0351(12) 0.0365(13) 0.0152(10) 0.0049(9) 0.0020(9)
C4 0.0308(9) 0.0369(12) 0.0349(12) 0.0160(10) 0.0057(9) 0.0021(9)
C5 0.091(2) 0.0533(17) 0.066(2) 0.0326(15) 0.0209(16) 0.0175(15)
C6 0.0309(12) 0.106(2) 0.0523(17) 0.0361(17) 0.0028(11) -0.0025(13)
C7 0.0484(12) 0.0385(13) 0.0352(13) 0.0158(11) 0.0109(10) 0.0082(10)
C8 0.0491(13) 0.0631(17) 0.0533(16) 0.0338(14) 0.0141(12) 0.0148(12)
C9 0.0759(19) 0.072(2) 0.064(2) 0.0446(17) 0.0121(15) 0.0247(15)
C10 0.105(2) 0.080(2) 0.073(2) 0.0562(19) 0.0389(19) 0.0269(19)
C11 0.102(3) 0.111(3) 0.109(3) 0.082(3) 0.068(2) 0.047(2)
C12 0.0811(19) 0.079(2) 0.086(2) 0.0575(19) 0.0485(17) 0.0412(16)
C13 0.0458(12) 0.0362(12) 0.0319(12) 0.0150(10) 0.0072(10) 0.0052(9)
C14 0.0644(16) 0.0417(15) 0.0522(17) 0.0124(13) 0.0184(13) -0.0038(12)
C15 0.097(2) 0.0386(16) 0.068(2) 0.0147(15) 0.0135(18) -0.0082(15)
C16 0.104(2) 0.0419(16) 0.0483(17) 0.0125(13) 0.0193(17) 0.0213(16)
C17 0.0805(19) 0.063(2) 0.0593(19) 0.0226(16) 0.0320(16) 0.0302(16)
C18 0.0562(14) 0.0482(16) 0.0580(18) 0.0203(13) 0.0230(13) 0.0088(12)
N1 0.0310(9) 0.0502(12) 0.0357(11) 0.0211(9) 0.0030(8) -0.0003(8)
O1 0.0730(12) 0.0821(15) 0.0313(10) 0.0179(10) 0.0003(9) 0.0016(10)
O2 0.0450(9) 0.0753(13) 0.0600(12) 0.0357(10) 0.0238(8) 0.0164(8)
O3 0.0418(8) 0.0335(8) 0.0390(9) 0.0157(7) 0.0065(7) 0.0037(6)
O4 0.0401(8) 0.0424(10) 0.0360(10) 0.0080(8) 0.0060(7) 0.0071(7)
S1 0.0433(3) 0.0474(4) 0.0344(4) 0.0192(3) 0.0104(3) 0.0091(3)

loop_
_atom_type_symbol
_atom_type_description
_atom_type_scat_dispersion_real
_atom_type_scat_dispersion_imag
_atom_type_scat_source
C C 0.0033 0.0016 'International Tables Vol C Tables 4.2.6.8 and 6.1.1.4'
H H 0.0000 0.0000 'International Tables Vol C Tables 4.2.6.8 and 6.1.1.4'
N N 0.0061 0.0033 'International Tables Vol C Tables 4.2.6.8 and 6.1.1.4'
O O 0.0106 0.0060 'International Tables Vol C Tables 4.2.6.8 and 6.1.1.4'
S S 0.1246 0.1234 'International Tables Vol C Tables 4.2.6.8 and 6.1.1.4'

loop_
_geom_angle_atom_site_label_1
_geom_angle_atom_site_label_2
_geom_angle_atom_site_label_3
_geom_angle
O4 C1 O3 121.1(2)
O4 C1 C2 130.1(2)
O3 C1 C2 108.80(19)
C3 C2 C7 129.1(2)
C3 C2 C1 108.00(19)
C7 C2 C1 122.73(19)
C2 C3 C13 129.5(2)
C2 C3 C4 109.37(19)
C13 C3 C4 121.08(19)
N1 C4 O3 111.61(17)
N1 C4 C3 113.43(17)
O3 C4 C3 104.63(17)
N1 C4 H4 109.0
O3 C4 H4 109.0
C3 C4 H4 109.0
S1 C5 H5A 109.5
S1 C5 H5B 109.5
H5A C5 H5B 109.5
S1 C5 H5C 109.5
H5A C5 H5C 109.5
H5B C5 H5C 109.5
N1 C6 H6A 109.5
N1 C6 H6B 109.5
H6A C6 H6B 109.5
N1 C6 H6C 109.5
H6A C6 H6C 109.5
H6B C6 H6C 109.5
C12 C7 C8 118.3(2)
C12 C7 C2 121.6(2)
C8 C7 C2 120.09(19)
C9 C8 C7 120.9(2)
C9 C8 H8 119.6
C7 C8 H8 119.6
C10 C9 C8 120.1(3)
C10 C9 H9 119.9
C8 C9 H9 119.9
C9 C10 C11 120.3(3)
C9 C10 H10 119.9
C11 C10 H10 119.9
C10 C11 C12 120.2(3)
C10 C11 H11 119.9
C12 C11 H11 119.9
C7 C12 C11 120.1(3)
C7 C12 H12 119.9
C11 C12 H12 119.9
C18 C13 C14 118.8(2)
C18 C13 C3 121.1(2)
C14 C13 C3 120.0(2)
C15 C14 C13 119.8(3)
C15 C14 H14 120.1
C13 C14 H14 120.1
C16 C15 C14 120.7(3)
C16 C15 H15 119.7
C14 C15 H15 119.7
C15 C16 C17 120.1(3)
C15 C16 H16 120.0
C17 C16 H16 120.0
C18 C17 C16 119.7(3)
C18 C17 H17 120.1
C16 C17 H17 120.1
C17 C18 C13 120.8(2)
C17 C18 H18 119.6
C13 C18 H18 119.6
C4 N1 C6 117.48(17)
C4 N1 S1 118.96(13)
C6 N1 S1 118.81(16)
C1 O3 C4 109.16(16)
O2 S1 O1 119.15(12)
O2 S1 N1 106.86(10)
O1 S1 N1 106.59(10)
O2 S1 C5 108.22(14)
O1 S1 C5 108.10(14)
N1 S1 C5 107.37(12)

loop_
_geom_bond_atom_site_label_1
_geom_bond_atom_site_label_2
_geom_bond_distance
C1 O4 1.202(3)
C1 O3 1.367(3)
C1 C2 1.484(3)
C2 C3 1.337(3)
C2 C7 1.476(3)
C3 C13 1.471(3)
C3 C4 1.505(3)
C4 N1 1.436(3)
C4 O3 1.448(3)
C4 H4 0.9800
C5 S1 1.737(3)
C5 H5A 0.9600
C5 H5B 0.9600
C5 H5C 0.9600
C6 N1 1.472(3)
C6 H6A 0.9600
C6 H6B 0.9600
C6 H6C 0.9600
C7 C12 1.381(3)
C7 C8 1.382(3)
C8 C9 1.375(3)
C8 H8 0.9300
C9 C10 1.354(4)
C9 H9 0.9300
C10 C11 1.362(5)
C10 H10 0.9300
C11 C12 1.384(4)
C11 H11 0.9300
C12 H12 0.9300
C13 C18 1.375(3)
C13 C14 1.388(3)
C14 C15 1.383(4)
C14 H14 0.9300
C15 C16 1.351(4)
C15 H15 0.9300
C16 C17 1.381(4)
C16 H16 0.9300
C17 C18 1.374(4)
C17 H17 0.9300
C18 H18 0.9300
N1 S1 1.6305(18)
O1 S1 1.4267(18)
O2 S1 1.4225(17)
